data_9011853
loop_
_publ_author_name
'Cannillo, E.'
'Mazzi, F.'
'Rossi, G.'

_publ_section_title
;
 Crystal structure of gotzenite
;
_journal_name_full 'Soviet Physics Crystallography'
_journal_page_first 1026
_journal_page_last 1030
_journal_volume 16
_journal_year 1972
_chemical_compound_source 'Mount Shaheru, Republic of Congo'
_chemical_formula_sum 'Ca6 Na O18 Si4 Ti'
_chemical_name_mineral Gotzenite
_space_group_IT_number 2
_symmetry_space_group_name_Hall '-P 1'
_symmetry_space_group_name_H-M 'P -1'
_cell_angle_alpha 90
_cell_angle_beta 101.05
_cell_angle_gamma 101.31
_cell_length_a 9.667
_cell_length_b 5.731
_cell_length_c 7.334
_cell_formula_units_Z 1
_cell_volume 390.740
_database_code_amcsd 0015555
_exptl_crystal_density_diffrn 3.024
_cod_original_formula_sum 'Ca6 Na Ti Si4 O18'
_cod_database_code 9011853

loop_
_space_group_symop_operation_xyz
x,y,z
-x,-y,-z

loop_
_atom_site_label
_atom_site_fract_x
_atom_site_fract_y
_atom_site_fract_z
_atom_site_U_iso_or_equiv
Ca1 0.63890 0.21150 0.90970 0.00089
Ca2 0.98590 0.49550 0.24180 0.00722
Ca3 0.63050 0.22680 0.40750 0.00215
Na 0.00000 0.00000 0.50000 0.01532
Ti 0.00000 0.00000 0.00000 0.01178
Si1 0.71970 0.74750 0.64600 0.00937
Si2 0.72100 0.74710 0.21000 0.00342
O1 0.76200 0.78400 0.44300 0.02951
O2 0.61900 0.92700 0.67300 0.00025
O3 0.61400 0.92500 0.12700 0.01836
O4 0.63600 0.47200 0.66500 0.02647
O5 0.67500 0.46500 0.16200 0.01381
O6 0.87900 0.81900 0.77800 0.02178
O7 0.88100 0.83000 0.17100 0.01862
O8 0.88400 0.25600 0.96900 0.00355
O9 0.89000 0.31300 0.47500 0.00671

loop_
_cod_related_entry_id
_cod_related_entry_database
_cod_related_entry_code
1 AMCSD 0015555
